data_2219922
loop_
_publ_author_name
'Zhan, Dan'
'Xiao, Zuo-An'

_publ_section_title
;[<i>N</i>,<i>N</i>,<i>N</i>',<i>N</i>'-Tetrakis(benzimidazol-2-ylmethyl)cyclohexane-1,2-diamine]nickel(II)
 dinitrate dihydrate
;
_journal_coeditor_code LH2699
_journal_issue 11
_journal_name_full 'Acta Crystallographica Section E'
_journal_page_first m1361
_journal_page_last m1362
_journal_paper_doi 10.1107/S1600536808031553
_journal_volume 64
_journal_year 2008
_chemical_formula_iupac '[Ni (C38 H38 N10)] (N O3)2, 2H2 O'
_chemical_formula_moiety 'C38 H38 N10 Ni 2+, 2(N O3 -), 2(H2 O)'
_chemical_formula_sum 'C38 H42 N12 Ni O8'
_chemical_formula_weight 853.55
_chemical_name_systematic
;
[<i>N</i>,<i>N</i>,<i>N'</i>,<i>N'</i>-Tetrakis(benzimidazol-2-
ylmethyl)cyclohexane-1,2-diamine]nickel(II) dinitrate dihydrate
;
_space_group_IT_number 15
_symmetry_cell_setting monoclinic
_symmetry_space_group_name_Hall '-C 2yc'
_symmetry_space_group_name_H-M 'C 1 2/c 1'
_atom_sites_solution_hydrogens geom
_atom_sites_solution_primary direct
_atom_sites_solution_secondary difmap
_audit_creation_method SHELXL-97
_cell_angle_alpha 90.00
_cell_angle_beta 98.501(2)
_cell_angle_gamma 90.00
_cell_formula_units_Z 4
_cell_length_a 15.3395(16)
_cell_length_b 13.1695(14)
_cell_length_c 19.606(2)
_cell_measurement_reflns_used 2061
_cell_measurement_temperature 292(2)
_cell_measurement_theta_max 22.11
_cell_measurement_theta_min 2.39
_cell_volume 3917.2(7)
_computing_cell_refinement 'SAINT-Plus (Bruker, 2007)'
_computing_data_collection 'SMART (Bruker, 2007)'
_computing_data_reduction 'SAINT-Plus (Bruker, 2007)'
_computing_molecular_graphics 'PLATON (Spek, 2003)'
_computing_publication_material 'SHELXTL (Sheldrick, 2008)'
_computing_structure_refinement 'SHELXL97 (Sheldrick, 2008)'
_computing_structure_solution 'SHELXS97 (Sheldrick, 2008)'
_diffrn_ambient_temperature 292(2)
_diffrn_measured_fraction_theta_full 0.997
_diffrn_measured_fraction_theta_max 0.997
_diffrn_measurement_device_type 'Bruker SMART APEX CCD'
_diffrn_measurement_method '\f and \w'
_diffrn_radiation_monochromator graphite
_diffrn_radiation_source 'fine-focus sealed tube'
_diffrn_radiation_type MoK\a
_diffrn_radiation_wavelength 0.71073
_diffrn_reflns_av_R_equivalents 0.0743
_diffrn_reflns_av_sigmaI/netI 0.0797
_diffrn_reflns_limit_h_max 17
_diffrn_reflns_limit_h_min -18
_diffrn_reflns_limit_k_max 16
_diffrn_reflns_limit_k_min -10
_diffrn_reflns_limit_l_max 24
_diffrn_reflns_limit_l_min -24
_diffrn_reflns_number 10917
_diffrn_reflns_theta_full 25.99
_diffrn_reflns_theta_max 25.99
_diffrn_reflns_theta_min 2.05
_exptl_absorpt_coefficient_mu 0.565
_exptl_absorpt_correction_T_max 0.9457
_exptl_absorpt_correction_T_min 0.8401
_exptl_absorpt_correction_type multi-scan
_exptl_absorpt_process_details '(SADABS; Sheldrick, 1996)'
_exptl_crystal_colour purple
_exptl_crystal_density_diffrn 1.447
_exptl_crystal_density_method 'not measured'
_exptl_crystal_description plate
_exptl_crystal_F_000 1784
_exptl_crystal_size_max 0.32
_exptl_crystal_size_mid 0.20
_exptl_crystal_size_min 0.10
_refine_diff_density_max 0.432
_refine_diff_density_min -0.344
_refine_ls_extinction_method none
_refine_ls_goodness_of_fit_ref 0.953
_refine_ls_hydrogen_treatment mixed
_refine_ls_matrix_type full
_refine_ls_number_parameters 303
_refine_ls_number_reflns 3847
_refine_ls_number_restraints 65
_refine_ls_restrained_S_all 1.017
_refine_ls_R_factor_all 0.0835
_refine_ls_R_factor_gt 0.0558
_refine_ls_shift/su_max 0.001
_refine_ls_shift/su_mean 0.000
_refine_ls_structure_factor_coef Fsqd
_refine_ls_weighting_details 'calc w=1/[\s^2^(Fo^2^)+(0.0618P)^2^] where P=(Fo^2^+2Fc^2^)/3'
_refine_ls_weighting_scheme calc
_refine_ls_wR_factor_gt 0.1218
_refine_ls_wR_factor_ref 0.1332
_reflns_number_gt 2618
_reflns_number_total 3847
_reflns_threshold_expression I>2\s(I)
_cod_data_source_file lh2699.cif
_cod_data_source_block I
_cod_depositor_comments
;
The following automatic conversions were performed:
'_symmetry_cell_setting' value 'Monoclinic' changed to 'monoclinic'
according to '/home/saulius/struct/CIF-dictionaries/cif_core.dic'
dictionary named 'cif_core.dic' version 2.4.1 from 2010-06-29.

Automatic conversion script
Id: cif_fix_enum 1527 2010-12-29 10:47:43Z saulius 

The following automatic conversions were performed:

'_symmetry_cell_setting' value 'Monoclinic' changed to 'monoclinic'
according to /home/saulius/struct/CIF-dictionaries/cif_core.dic
dictionary named 'cif_core.dic' version 2.4.1 from 2010-06-29.

Automatic conversion script
Id: cif_fix_values 1715 2011-07-08 13:25:40Z adriana 
;
_cod_original_sg_symbol_H-M 'C 2/c'
_cod_database_code 2219922
_cod_database_fobs_code 2219922

loop_
_symmetry_equiv_pos_as_xyz
'x, y, z'
'-x, y, -z+1/2'
'x+1/2, y+1/2, z'
'-x+1/2, y+1/2, -z+1/2'
'-x, -y, -z'
'x, -y, z-1/2'
'-x+1/2, -y+1/2, -z'
'x+1/2, -y+1/2, z-1/2'

loop_
_atom_site_type_symbol
_atom_site_label
_atom_site_fract_x
_atom_site_fract_y
_atom_site_fract_z
_atom_site_U_iso_or_equiv
_atom_site_adp_type
_atom_site_calc_flag
_atom_site_refinement_flags
_atom_site_occupancy
_atom_site_disorder_assembly
_atom_site_disorder_group
Ni Ni1 0.0000 0.06922(5) 0.7500 0.0383(2) Uani d S 1 . .
N N1 0.08499(16) 0.1952(2) 0.79130(13) 0.0411(7) Uani d . 1 . .
N N2 0.03564(16) 0.0758(2) 0.65276(12) 0.0420(7) Uani d . 1 . .
N N3 0.01367(17) 0.1461(2) 0.54912(12) 0.0461(7) Uani d . 1 . .
H H3 -0.0083 0.1852 0.5158 0.055 Uiso calc R 1 . .
N N4 -0.11459(17) -0.0078(2) 0.71196(12) 0.0419(7) Uani d . 1 . .
N N5 -0.25584(18) 0.0113(3) 0.66910(14) 0.0552(8) Uani d . 1 . .
H H5 -0.3063 0.0401 0.6586 0.066 Uiso calc R 1 . .
N N6 0.8994(3) 0.3077(5) 0.4093(3) 0.139(2) Uani d D 1 . .
O O1 0.9736(6) 0.2879(13) 0.4445(5) 0.268(8) Uani d PDU 0.630(9) A 1
O O2 0.8880(3) 0.3273(6) 0.3471(3) 0.119(3) Uani d PDU 0.630(9) A 1
O O3 0.8392(5) 0.3165(5) 0.4456(4) 0.142(3) Uani d PDU 0.630(9) A 1
O O1' 0.9621(5) 0.2465(7) 0.4281(4) 0.058(3) Uani d PDU 0.370(9) A 2
O O2' 0.9055(8) 0.4029(8) 0.4173(8) 0.161(7) Uani d PDU 0.370(9) A 2
O O3' 0.8270(19) 0.2712(14) 0.377(3) 0.29(12) Uiso d PD 0.370(9) A 2
O O4 0.0215(8) 0.4055(10) 0.9433(5) 0.169(6) Uani d PU 0.50(2) B 1
O O4' 0.0237(12) 0.491(2) 0.9646(10) 0.279(12) Uani d PU 0.50(2) . 2
C C1 0.0479(3) 0.4797(3) 0.7444(2) 0.0738(12) Uani d . 1 . .
H H1A 0.0765 0.5412 0.7635 0.089 Uiso calc R 1 . .
H H1B 0.0512 0.4784 0.6954 0.089 Uiso calc R 1 . .
C C2 0.0954(2) 0.3874(3) 0.7790(2) 0.0609(10) Uani d . 1 . .
H H2A 0.1560 0.3873 0.7704 0.073 Uiso calc R 1 . .
H H2B 0.0958 0.3916 0.8284 0.073 Uiso calc R 1 . .
C C3 0.0508(2) 0.2889(3) 0.75205(18) 0.0454(8) Uani d . 1 . .
H H3A 0.063(2) 0.280(2) 0.7048(16) 0.054 Uiso calc . 1 . .
C C4 0.0837(2) 0.2029(3) 0.86709(16) 0.0494(9) Uani d . 1 . .
H H4A 0.1394 0.1790 0.8917 0.059 Uiso calc R 1 . .
H H4B 0.0767 0.2734 0.8795 0.059 Uiso calc R 1 . .
C C5 0.1735(2) 0.1638(3) 0.77788(18) 0.0492(9) Uani d . 1 . .
H H5A 0.2189 0.2039 0.8052 0.059 Uiso calc R 1 . .
H H5B 0.1787 0.1722 0.7295 0.059 Uiso calc R 1 . .
C C6 -0.0106(2) 0.1420(3) 0.61190(15) 0.0412(8) Uani d . 1 . .
C C7 0.0944(2) 0.0319(3) 0.61274(15) 0.0412(8) Uani d . 1 . .
C C8 0.1581(2) -0.0419(3) 0.62782(19) 0.0570(10) Uani d . 1 . .
H H8 0.1678 -0.0735 0.6707 0.068 Uiso calc R 1 . .
C C9 0.2069(3) -0.0668(3) 0.5766(2) 0.0644(11) Uani d . 1 . .
H H9 0.2502 -0.1165 0.5852 0.077 Uiso calc R 1 . .
C C10 0.1936(3) -0.0204(3) 0.51282(19) 0.0658(11) Uani d . 1 . .
H H10 0.2289 -0.0386 0.4801 0.079 Uiso calc R 1 . .
C C11 0.1299(2) 0.0515(3) 0.49675(17) 0.0561(10) Uani d . 1 . .
H H11 0.1204 0.0823 0.4536 0.067 Uiso calc R 1 . .
C C12 0.0804(2) 0.0764(3) 0.54747(15) 0.0441(8) Uani d . 1 . .
C C13 -0.1819(2) 0.0548(3) 0.70208(16) 0.0453(8) Uani d . 1 . .
C C14 -0.2356(2) -0.0880(3) 0.65533(18) 0.0546(10) Uani d . 1 . .
C C15 -0.2841(3) -0.1652(4) 0.6196(2) 0.0793(14) Uani d . 1 . .
H H15 -0.3432 -0.1566 0.6015 0.095 Uiso calc R 1 . .
C C16 -0.2408(3) -0.2551(4) 0.6122(2) 0.0862(15) Uani d . 1 . .
H H16 -0.2710 -0.3084 0.5883 0.103 Uiso calc R 1 . .
C C17 -0.1518(3) -0.2677(3) 0.6401(2) 0.0800(14) Uani d . 1 . .
H H17 -0.1248 -0.3298 0.6346 0.096 Uiso calc R 1 . .
C C18 -0.1031(3) -0.1913(3) 0.67524(18) 0.0601(10) Uani d . 1 . .
H H18 -0.0439 -0.2002 0.6931 0.072 Uiso calc R 1 . .
C C19 -0.1463(2) -0.1002(3) 0.68280(16) 0.0468(9) Uani d . 1 . .

loop_
_atom_site_aniso_label
_atom_site_aniso_U_11
_atom_site_aniso_U_22
_atom_site_aniso_U_33
_atom_site_aniso_U_12
_atom_site_aniso_U_13
_atom_site_aniso_U_23
Ni1 0.0387(4) 0.0453(4) 0.0307(3) 0.000 0.0044(2) 0.000
N1 0.0380(15) 0.0490(17) 0.0366(14) -0.0011(13) 0.0062(11) 0.0024(13)
N2 0.0414(15) 0.0507(17) 0.0342(14) 0.0041(14) 0.0066(11) 0.0015(14)
N3 0.0536(17) 0.0550(18) 0.0292(14) 0.0030(15) 0.0044(12) 0.0085(13)
N4 0.0433(16) 0.0469(17) 0.0347(15) -0.0039(14) 0.0028(12) -0.0051(13)
N5 0.0393(17) 0.071(2) 0.0544(19) -0.0096(16) 0.0027(14) 0.0030(17)
N6 0.087(4) 0.119(5) 0.203(8) 0.000(4) -0.007(5) 0.038(5)
O1 0.179(10) 0.317(15) 0.290(14) 0.021(10) -0.025(9) 0.206(12)
O2 0.079(4) 0.176(7) 0.097(4) 0.031(4) -0.003(3) 0.091(5)
O3 0.127(6) 0.125(6) 0.191(7) 0.023(5) 0.082(5) -0.025(5)
O1' 0.052(5) 0.076(6) 0.044(4) 0.027(4) 0.005(3) 0.023(4)
O2' 0.115(9) 0.170(13) 0.184(13) 0.027(9) -0.025(8) 0.000(10)
O4 0.239(11) 0.123(10) 0.149(8) 0.023(7) 0.043(7) -0.076(6)
O4' 0.311(17) 0.28(2) 0.247(17) 0.064(15) 0.042(12) 0.007(16)
C1 0.084(3) 0.050(2) 0.088(3) -0.011(2) 0.013(3) -0.001(2)
C2 0.061(2) 0.053(2) 0.069(3) -0.011(2) 0.012(2) -0.003(2)
C3 0.0481(19) 0.045(2) 0.0440(19) -0.0006(17) 0.0101(16) 0.0002(17)
C4 0.047(2) 0.059(2) 0.0403(19) -0.0071(18) 0.0007(15) -0.0039(17)
C5 0.0388(19) 0.058(2) 0.050(2) -0.0037(17) 0.0064(15) 0.0022(18)
C6 0.0418(18) 0.047(2) 0.0339(17) -0.0018(16) 0.0043(14) -0.0007(16)
C7 0.0434(18) 0.047(2) 0.0335(17) -0.0016(16) 0.0075(14) -0.0021(15)
C8 0.060(2) 0.063(3) 0.049(2) 0.013(2) 0.0106(18) 0.0008(19)
C9 0.063(2) 0.073(3) 0.059(2) 0.017(2) 0.0133(19) -0.008(2)
C10 0.060(3) 0.094(3) 0.047(2) -0.002(2) 0.0188(19) -0.017(2)
C11 0.059(2) 0.075(3) 0.0358(18) -0.004(2) 0.0118(17) -0.0019(19)
C12 0.0461(19) 0.051(2) 0.0345(17) -0.0066(18) 0.0051(14) -0.0027(16)
C13 0.0402(19) 0.059(2) 0.0372(18) -0.0065(18) 0.0069(14) 0.0005(17)
C14 0.052(2) 0.068(3) 0.044(2) -0.016(2) 0.0081(17) 0.0011(19)
C15 0.073(3) 0.094(4) 0.069(3) -0.042(3) 0.005(2) -0.005(3)
C16 0.105(4) 0.079(4) 0.073(3) -0.048(3) 0.010(3) -0.014(3)
C17 0.121(4) 0.055(3) 0.067(3) -0.024(3) 0.023(3) -0.009(2)
C18 0.076(3) 0.058(3) 0.046(2) -0.008(2) 0.0063(19) -0.0029(19)
C19 0.057(2) 0.053(2) 0.0319(17) -0.0085(18) 0.0091(15) 0.0018(16)

loop_
_atom_type_symbol
_atom_type_description
_atom_type_scat_dispersion_real
_atom_type_scat_dispersion_imag
_atom_type_scat_source
C C 0.0033 0.0016 'International Tables Vol C Tables 4.2.6.8 and 6.1.1.4'
H H 0.0000 0.0000 'International Tables Vol C Tables 4.2.6.8 and 6.1.1.4'
N N 0.0061 0.0033 'International Tables Vol C Tables 4.2.6.8 and 6.1.1.4'
O O 0.0106 0.0060 'International Tables Vol C Tables 4.2.6.8 and 6.1.1.4'
Ni Ni 0.3393 1.1124 'International Tables Vol C Tables 4.2.6.8 and 6.1.1.4'

loop_
_geom_angle_atom_site_label_1
_geom_angle_atom_site_label_2
_geom_angle_atom_site_label_3
_geom_angle_site_symmetry_1
_geom_angle_site_symmetry_3
_geom_angle
_geom_angle_publ_flag
N2 Ni1 N2 . 2_556 175.20(15) y
N2 Ni1 N4 . . 90.83(10) y
N2 Ni1 N4 2_556 . 91.53(10) ?
N2 Ni1 N4 . 2_556 91.53(10) y
N2 Ni1 N4 2_556 2_556 90.82(10) y
N4 Ni1 N4 . 2_556 121.31(16) ?
N2 Ni1 N1 . 2_556 81.44(10) y
N2 Ni1 N1 2_556 2_556 94.90(10) n
N4 Ni1 N1 . 2_556 79.11(10) y
N4 Ni1 N1 2_556 2_556 158.69(11) n
N2 Ni1 N1 . . 94.90(10) y
N2 Ni1 N1 2_556 . 81.43(10) ?
N4 Ni1 N1 . . 158.69(10) y
N4 Ni1 N1 2_556 . 79.11(10) ?
N1 Ni1 N1 2_556 . 81.47(14) y
C5 N1 C4 . . 110.1(2) ?
C5 N1 C3 . . 113.4(2) ?
C4 N1 C3 . . 113.5(3) ?
C5 N1 Ni1 . . 103.5(2) ?
C4 N1 Ni1 . . 108.93(19) ?
C3 N1 Ni1 . . 106.76(18) ?
C6 N2 C7 . . 105.4(3) ?
C6 N2 Ni1 . . 113.4(2) ?
C7 N2 Ni1 . . 141.2(2) ?
C6 N3 C12 . . 107.6(3) ?
C6 N3 H3 . . 126.2 ?
C12 N3 H3 . . 126.2 ?
C13 N4 C19 . . 105.5(3) ?
C13 N4 Ni1 . . 110.6(2) ?
C19 N4 Ni1 . . 142.9(2) ?
C13 N5 C14 . . 107.4(3) ?
C13 N5 H5 . . 126.3 ?
C14 N5 H5 . . 126.3 ?
O2 N6 O3 . . 122.3(5) ?
O2 N6 O2' . . 85.0(9) ?
O3 N6 O2' . . 83.4(9) ?
O2 N6 O1' . . 114.3(7) ?
O3 N6 O1' . . 119.1(7) ?
O2' N6 O1' . . 123.7(6) ?
O2 N6 O1 . . 124.5(6) ?
O3 N6 O1 . . 112.8(6) ?
O2' N6 O1 . . 95.3(11) ?
O2' N6 O3' . . 118.3(7) ?
O1' N6 O3' . . 117.9(7) ?
O1 N6 O3' . . 146.2(13) ?
C1 C1 C2 2_556 . 110.1(3) ?
C1 C1 H1A 2_556 . 109.6 ?
C2 C1 H1A . . 109.6 ?
C1 C1 H1B 2_556 . 109.6 ?
C2 C1 H1B . . 109.6 ?
H1A C1 H1B . . 108.1 ?
C3 C2 C1 . . 111.4(3) ?
C3 C2 H2A . . 109.4 ?
C1 C2 H2A . . 109.4 ?
C3 C2 H2B . . 109.4 ?
C1 C2 H2B . . 109.4 ?
H2A C2 H2B . . 108.0 ?
N1 C3 C2 . . 114.5(3) ?
N1 C3 C3 . 2_556 107.3(2) ?
C2 C3 C3 . 2_556 114.5(2) ?
N1 C3 H3A . . 106.6(19) ?
C2 C3 H3A . . 106.6(19) ?
C3 C3 H3A 2_556 . 106.6(19) ?
C6 C4 N1 2_556 . 111.2(3) ?
C6 C4 H4A 2_556 . 109.4 ?
N1 C4 H4A . . 109.4 ?
C6 C4 H4B 2_556 . 109.4 ?
N1 C4 H4B . . 109.4 ?
H4A C4 H4B . . 108.0 ?
N1 C5 C13 . 2_556 105.6(3) ?
N1 C5 H5A . . 110.6 ?
C13 C5 H5A 2_556 . 110.6 ?
N1 C5 H5B . . 110.6 ?
C13 C5 H5B 2_556 . 110.6 ?
H5A C5 H5B . . 108.8 ?
N2 C6 N3 . . 112.8(3) ?
N2 C6 C4 . 2_556 123.3(3) ?
N3 C6 C4 . 2_556 123.8(3) ?
C8 C7 C12 . . 120.1(3) ?
C8 C7 N2 . . 131.6(3) ?
C12 C7 N2 . . 108.3(3) ?
C9 C8 C7 . . 117.1(3) ?
C9 C8 H8 . . 121.5 ?
C7 C8 H8 . . 121.5 ?
C8 C9 C10 . . 122.2(4) ?
C8 C9 H9 . . 118.9 ?
C10 C9 H9 . . 118.9 ?
C11 C10 C9 . . 121.4(3) ?
C11 C10 H10 . . 119.3 ?
C9 C10 H10 . . 119.3 ?
C10 C11 C12 . . 116.8(3) ?
C10 C11 H11 . . 121.6 ?
C12 C11 H11 . . 121.6 ?
C11 C12 N3 . . 131.8(3) ?
C11 C12 C7 . . 122.4(3) ?
N3 C12 C7 . . 105.8(3) ?
N4 C13 N5 . . 113.0(3) ?
N4 C13 C5 . 2_556 122.1(3) ?
N5 C13 C5 . 2_556 124.8(3) ?
N5 C14 C15 . . 132.4(4) ?
N5 C14 C19 . . 105.5(3) ?
C15 C14 C19 . . 122.0(4) ?
C16 C15 C14 . . 116.9(4) ?
C16 C15 H15 . . 121.5 ?
C14 C15 H15 . . 121.5 ?
C15 C16 C17 . . 121.2(5) ?
C15 C16 H16 . . 119.4 ?
C17 C16 H16 . . 119.4 ?
C18 C17 C16 . . 122.3(5) ?
C18 C17 H17 . . 118.9 ?
C16 C17 H17 . . 118.9 ?
C17 C18 C19 . . 116.9(4) ?
C17 C18 H18 . . 121.6 ?
C19 C18 H18 . . 121.6 ?
C18 C19 N4 . . 130.6(3) ?
C18 C19 C14 . . 120.8(4) ?
N4 C19 C14 . . 108.5(3) ?

loop_
_geom_bond_atom_site_label_1
_geom_bond_atom_site_label_2
_geom_bond_site_symmetry_2
_geom_bond_distance
_geom_bond_publ_flag
Ni1 N2 . 2.061(2) y
Ni1 N2 2_556 2.062(2) ?
Ni1 N4 . 2.071(3) y
Ni1 N4 2_556 2.071(3) ?
Ni1 N1 2_556 2.190(3) ?
Ni1 N1 . 2.190(3) y
N1 C5 . 1.479(4) ?
N1 C4 . 1.493(4) ?
N1 C3 . 1.506(4) ?
N2 C6 . 1.318(4) ?
N2 C7 . 1.404(4) ?
N3 C6 . 1.339(4) ?
N3 C12 . 1.378(4) ?
N3 H3 . 0.8600 ?
N4 C13 . 1.313(4) ?
N4 C19 . 1.400(4) ?
N5 C13 . 1.348(4) ?
N5 C14 . 1.379(5) ?
N5 H5 . 0.8600 ?
N6 O2 . 1.233(6) ?
N6 O3 . 1.252(6) ?
N6 O2' . 1.265(8) ?
N6 O1' . 1.267(7) ?
N6 O1 . 1.268(7) ?
N6 O3' . 1.286(9) ?
O4' O4' 5_567 1.68(4) ?
C1 C1 2_556 1.519(8) ?
C1 C2 . 1.524(5) ?
C1 H1A . 0.9700 ?
C1 H1B . 0.9700 ?
C2 C3 . 1.524(5) ?
C2 H2A . 0.9700 ?
C2 H2B . 0.9700 ?
C3 C3 2_556 1.549(6) ?
C3 H3A . 0.98(3) ?
C4 C6 2_556 1.485(4) ?
C4 H4A . 0.9700 ?
C4 H4B . 0.9700 ?
C5 C13 2_556 1.489(5) ?
C5 H5A . 0.9700 ?
C5 H5B . 0.9700 ?
C6 C4 2_556 1.485(4) ?
C7 C8 . 1.379(5) ?
C7 C12 . 1.395(4) ?
C8 C9 . 1.378(5) ?
C8 H8 . 0.9300 ?
C9 C10 . 1.378(5) ?
C9 H9 . 0.9300 ?
C10 C11 . 1.364(5) ?
C10 H10 . 0.9300 ?
C11 C12 . 1.378(4) ?
C11 H11 . 0.9300 ?
C13 C5 2_556 1.489(5) ?
C14 C15 . 1.387(5) ?
C14 C19 . 1.405(5) ?
C15 C16 . 1.375(7) ?
C15 H15 . 0.9300 ?
C16 C17 . 1.403(6) ?
C16 H16 . 0.9300 ?
C17 C18 . 1.376(5) ?
C17 H17 . 0.9300 ?
C18 C19 . 1.389(5) ?
C18 H18 . 0.9300 ?

loop_
_geom_hbond_atom_site_label_D
_geom_hbond_atom_site_label_H
_geom_hbond_atom_site_label_A
_geom_hbond_site_symmetry_A
_geom_hbond_distance_DH
_geom_hbond_distance_HA
_geom_hbond_distance_DA
_geom_hbond_angle_DHA
_geom_hbond_publ_flag
N3 H3 O1 1_455 0.86 1.94 2.774(10) 164.7 yes
N5 H5 O2 7_556 0.86 2.14 2.923(7) 150.6 yes
C4 H4B O4 . 0.97 2.37 3.268(12) 153.6 yes
C11 H11 Cg1 3_556 0.93 2.727 3.542 146.8 yes
C16 H16 Cg2 5_445 0.93 2.793 3.680 160.3 yes

loop_
_geom_torsion_atom_site_label_1
_geom_torsion_atom_site_label_2
_geom_torsion_atom_site_label_3
_geom_torsion_atom_site_label_4
_geom_torsion_site_symmetry_1
_geom_torsion_site_symmetry_4
_geom_torsion
N2 Ni1 N1 C5 . . -55.5(2)
N2 Ni1 N1 C5 2_556 . 127.6(2)
N4 Ni1 N1 C5 . . -160.6(2)
N4 Ni1 N1 C5 2_556 . 35.10(19)
N1 Ni1 N1 C5 2_556 . -136.1(2)
N2 Ni1 N1 C4 . . -172.7(2)
N2 Ni1 N1 C4 2_556 . 10.5(2)
N4 Ni1 N1 C4 . . 82.3(3)
N4 Ni1 N1 C4 2_556 . -82.0(2)
N1 Ni1 N1 C4 2_556 . 106.8(2)
N2 Ni1 N1 C3 . . 64.4(2)
N2 Ni1 N1 C3 2_556 . -112.4(2)
N4 Ni1 N1 C3 . . -40.6(3)
N4 Ni1 N1 C3 2_556 . 155.1(2)
N1 Ni1 N1 C3 2_556 . -16.12(14)
N4 Ni1 N2 C6 . . 74.0(2)
N4 Ni1 N2 C6 2_556 . -164.6(2)
N1 Ni1 N2 C6 2_556 . -4.9(2)
N1 Ni1 N2 C6 . . -85.4(2)
N4 Ni1 N2 C7 . . -105.4(3)
N4 Ni1 N2 C7 2_556 . 15.9(3)
N1 Ni1 N2 C7 2_556 . 175.7(4)
N1 Ni1 N2 C7 . . 95.1(3)
N2 Ni1 N4 C13 . . -98.7(2)
N2 Ni1 N4 C13 2_556 . 77.1(2)
N4 Ni1 N4 C13 2_556 . 169.0(2)
N1 Ni1 N4 C13 2_556 . -17.6(2)
N1 Ni1 N4 C13 . . 7.0(4)
N2 Ni1 N4 C19 . . 67.7(3)
N2 Ni1 N4 C19 2_556 . -116.5(3)
N4 Ni1 N4 C19 2_556 . -24.6(3)
N1 Ni1 N4 C19 2_556 . 148.8(3)
N1 Ni1 N4 C19 . . 173.5(3)
C1 C1 C2 C3 2_556 . 57.5(5)
C5 N1 C3 C2 . . -73.2(4)
C4 N1 C3 C2 . . 53.5(4)
Ni1 N1 C3 C2 . . 173.5(2)
C5 N1 C3 C3 . 2_556 158.5(3)
C4 N1 C3 C3 . 2_556 -74.8(3)
Ni1 N1 C3 C3 . 2_556 45.2(3)
C1 C2 C3 N1 . . -171.0(3)
C1 C2 C3 C3 . 2_556 -46.4(5)
C5 N1 C4 C6 . 2_556 -126.7(3)
C3 N1 C4 C6 . 2_556 104.9(3)
Ni1 N1 C4 C6 . 2_556 -13.8(3)
C4 N1 C5 C13 . 2_556 72.2(3)
C3 N1 C5 C13 . 2_556 -159.4(3)
Ni1 N1 C5 C13 . 2_556 -44.1(3)
C7 N2 C6 N3 . . -0.9(4)
Ni1 N2 C6 N3 . . 179.5(2)
C7 N2 C6 C4 . 2_556 177.3(3)
Ni1 N2 C6 C4 . 2_556 -2.3(4)
C12 N3 C6 N2 . . 0.9(4)
C12 N3 C6 C4 . 2_556 -177.3(3)
C6 N2 C7 C8 . . -179.7(4)
Ni1 N2 C7 C8 . . -0.2(6)
C6 N2 C7 C12 . . 0.5(4)
Ni1 N2 C7 C12 . . 180.0(3)
C12 C7 C8 C9 . . 1.3(5)
N2 C7 C8 C9 . . -178.5(3)
C7 C8 C9 C10 . . 0.3(6)
C8 C9 C10 C11 . . -1.3(6)
C9 C10 C11 C12 . . 0.8(6)
C10 C11 C12 N3 . . 178.2(4)
C10 C11 C12 C7 . . 0.8(5)
C6 N3 C12 C11 . . -178.2(4)
C6 N3 C12 C7 . . -0.5(4)
C8 C7 C12 C11 . . -1.9(5)
N2 C7 C12 C11 . . 178.0(3)
C8 C7 C12 N3 . . -179.8(3)
N2 C7 C12 N3 . . 0.0(4)
C19 N4 C13 N5 . . 0.4(4)
Ni1 N4 C13 N5 . . 171.9(2)
C19 N4 C13 C5 . 2_556 -176.2(3)
Ni1 N4 C13 C5 . 2_556 -4.6(4)
C14 N5 C13 N4 . . -0.7(4)
C14 N5 C13 C5 . 2_556 175.7(3)
C13 N5 C14 C15 . . -175.8(4)
C13 N5 C14 C19 . . 0.7(4)
N5 C14 C15 C16 . . 176.1(4)
C19 C14 C15 C16 . . 0.1(6)
C14 C15 C16 C17 . . 0.4(6)
C15 C16 C17 C18 . . -0.8(7)
C16 C17 C18 C19 . . 0.7(6)
C17 C18 C19 N4 . . -176.0(3)
C17 C18 C19 C14 . . -0.1(5)
C13 N4 C19 C18 . . 176.4(3)
Ni1 N4 C19 C18 . . 9.6(6)
C13 N4 C19 C14 . . 0.1(3)
Ni1 N4 C19 C14 . . -166.7(3)
N5 C14 C19 C18 . . -177.2(3)
C15 C14 C19 C18 . . -0.3(5)
N5 C14 C19 N4 . . -0.5(4)
C15 C14 C19 N4 . . 176.5(3)
